data_4029643
loop_
_publ_author_name
'Menning, Sebastian'
'Kr\"amer, Maximilian'
'Duckworth, Andrew'
'Rominger, Frank'
'Beeby, Andrew'
'Dreuw, Andreas'
'Bunz, Uwe H. F.'

_publ_section_title
;
 Bridged tolanes: a twisted tale.
;
_journal_issue 14
_journal_name_full 'The Journal of organic chemistry'
_journal_page_first 6571
_journal_page_last 6578
_journal_paper_doi 10.1021/jo5010235
_journal_volume 79
_journal_year 2014
_chemical_formula_sum 'C21 H18 O4'
_chemical_formula_weight 334.35
_chemical_name_systematic
; 
 ? 
;
_space_group_IT_number 14
_symmetry_cell_setting monoclinic
_symmetry_space_group_name_Hall '-P 2ybc'
_symmetry_space_group_name_H-M 'P 1 21/c 1'
_atom_sites_solution_hydrogens geom
_atom_sites_solution_primary direct
_atom_sites_solution_secondary difmap
_audit_creation_method SHELXL-97
_cell_angle_alpha 90.00
_cell_angle_beta 97.332(1)
_cell_angle_gamma 90.00
_cell_formula_units_Z 8
_cell_length_a 12.5816(5)
_cell_length_b 15.5161(6)
_cell_length_c 18.1947(7)
_cell_measurement_reflns_used 8258
_cell_measurement_temperature 200(2)
_cell_measurement_theta_max 24.98
_cell_measurement_theta_min 2.26
_cell_volume 3522.9(2)
_computing_cell_refinement 'Bruker SAINT'
_computing_data_collection 'Bruker APEX2'
_computing_data_reduction 'Bruker SAINT'
_computing_molecular_graphics 'Bruker SHELXTL'
_computing_publication_material 'Bruker SHELXTL'
_computing_structure_refinement 'SHELXL-97 (Sheldrick, 2008)'
_computing_structure_solution 'SHELXS-97 (Sheldrick, 2008)'
_diffrn_ambient_temperature 200(2)
_diffrn_measured_fraction_theta_full 0.991
_diffrn_measured_fraction_theta_max 0.991
_diffrn_measurement_device_type 'Bruker APEX-II CCD'
_diffrn_measurement_method '\f and \w scans'
_diffrn_radiation_monochromator mirror
_diffrn_radiation_source 'ImuS microsource'
_diffrn_radiation_type MoK\a
_diffrn_radiation_wavelength 0.71073
_diffrn_reflns_av_R_equivalents 0.0382
_diffrn_reflns_av_sigmaI/netI 0.0339
_diffrn_reflns_limit_h_max 15
_diffrn_reflns_limit_h_min -15
_diffrn_reflns_limit_k_max 19
_diffrn_reflns_limit_k_min -19
_diffrn_reflns_limit_l_max 22
_diffrn_reflns_limit_l_min -22
_diffrn_reflns_number 34920
_diffrn_reflns_theta_full 26.05
_diffrn_reflns_theta_max 26.05
_diffrn_reflns_theta_min 1.63
_exptl_absorpt_coefficient_mu 0.087
_exptl_absorpt_correction_T_max 0.9905
_exptl_absorpt_correction_T_min 0.9811
_exptl_absorpt_correction_type multi-scan
_exptl_crystal_colour colourless
_exptl_crystal_density_diffrn 1.261
_exptl_crystal_density_method 'not measured'
_exptl_crystal_description polyhedron
_exptl_crystal_F_000 1408
_exptl_crystal_size_max 0.22
_exptl_crystal_size_mid 0.11
_exptl_crystal_size_min 0.11
_refine_diff_density_max 0.185
_refine_diff_density_min -0.218
_refine_diff_density_rms 0.041
_refine_ls_extinction_method none
_refine_ls_goodness_of_fit_ref 1.045
_refine_ls_hydrogen_treatment constr
_refine_ls_matrix_type full
_refine_ls_number_parameters 451
_refine_ls_number_reflns 6911
_refine_ls_number_restraints 0
_refine_ls_restrained_S_all 1.045
_refine_ls_R_factor_all 0.0721
_refine_ls_R_factor_gt 0.0459
_refine_ls_shift/su_max 0.000
_refine_ls_shift/su_mean 0.000
_refine_ls_structure_factor_coef Fsqd
_refine_ls_weighting_details 'calc w=1/[\s^2^(Fo^2^)+(0.0489P)^2^+1.5370P] where P=(Fo^2^+2Fc^2^)/3'
_refine_ls_weighting_scheme calc
_refine_ls_wR_factor_gt 0.1132
_refine_ls_wR_factor_ref 0.1272
_reflns_number_gt 4904
_reflns_number_total 6911
_reflns_threshold_expression >2sigma(I)
_cod_data_source_file jo5010235_si_003.cif
_cod_data_source_block sme11
_cod_depositor_comments
;
The following automatic conversions were performed:

'_symmetry_cell_setting' value 'Monoclinic' changed to 'monoclinic'
according to
/usr/data/users/saulius/crontab/automatic-downloads/rss-feeds/ACS/lib/dictionaries/cif_core.dic
dictionary named 'cif_core.dic' version 2.4.2 from 2011-04-26.

Automatic conversion script
Id: cif_fix_values 2281 2013-09-26 08:29:07Z andrius 

 Adding full bibliography for 4029638--4029646.cif.
;
_cod_original_sg_symbol_H-M P2(1)/c
_cod_database_code 4029643

loop_
_symmetry_equiv_pos_as_xyz
'x, y, z'
'-x, y+1/2, -z+1/2'
'-x, -y, -z'
'x, -y-1/2, z-1/2'

loop_
_atom_site_label
_atom_site_type_symbol
_atom_site_fract_x
_atom_site_fract_y
_atom_site_fract_z
_atom_site_U_iso_or_equiv
_atom_site_adp_type
_atom_site_occupancy
_atom_site_symmetry_multiplicity
_atom_site_calc_flag
_atom_site_refinement_flags
C1_1 C 0.25796(16) 0.81663(14) 0.33227(11) 0.0374(5) Uani 1 1 d .
C2_1 C 0.29682(17) 0.74707(13) 0.34508(11) 0.0372(5) Uani 1 1 d .
C3_1 C 0.23546(15) 0.72398(12) 0.08078(10) 0.0324(4) Uani 1 1 d .
C4_1 C 0.30481(16) 0.79579(13) 0.11860(10) 0.0339(4) Uani 1 1 d .
O4_1 O 0.39626(12) 0.80983(10) 0.11029(9) 0.0519(4) Uani 1 1 d .
O5_1 O 0.24931(10) 0.84389(9) 0.16193(7) 0.0368(3) Uani 1 1 d .
C6_1 C 0.17754(16) 0.67782(12) 0.13773(10) 0.0324(4) Uani 1 1 d .
O6_1 O 0.08291(12) 0.66417(10) 0.13220(9) 0.0513(4) Uani 1 1 d .
O7_1 O 0.24694(10) 0.65218(9) 0.19497(7) 0.0359(3) Uani 1 1 d .
C8_1 C 0.30606(18) 0.65912(14) 0.04607(12) 0.0425(5) Uani 1 1 d .
H8A_1 H 0.3435 0.6884 0.0091 0.064 Uiso 1 1 calc R
H8B_1 H 0.2612 0.6129 0.0221 0.064 Uiso 1 1 calc R
H8C_1 H 0.3587 0.6346 0.0848 0.064 Uiso 1 1 calc R
C9_1 C 0.15211(17) 0.76412(14) 0.02133(11) 0.0422(5) Uani 1 1 d .
H9A_1 H 0.1890 0.7938 -0.0157 0.063 Uiso 1 1 calc R
H9B_1 H 0.1081 0.8055 0.0447 0.063 Uiso 1 1 calc R
H9C_1 H 0.1062 0.7186 -0.0028 0.063 Uiso 1 1 calc R
C10_1 C 0.30989(17) 0.91117(13) 0.20467(12) 0.0406(5) Uani 1 1 d .
H10A_1 H 0.3316 0.9564 0.1712 0.049 Uiso 1 1 calc R
H10B_1 H 0.3752 0.8866 0.2331 0.049 Uiso 1 1 calc R
C11_1 C 0.23870(16) 0.94854(13) 0.25621(11) 0.0366(5) Uani 1 1 d .
C12_1 C 0.21274(16) 0.90093(12) 0.31698(11) 0.0360(5) Uani 1 1 d .
C13_1 C 0.14344(18) 0.93598(14) 0.36287(13) 0.0457(5) Uani 1 1 d .
H13_1 H 0.1248 0.9033 0.4035 0.055 Uiso 1 1 calc R
C14_1 C 0.10154(18) 1.01747(15) 0.35017(14) 0.0511(6) Uani 1 1 d .
H14_1 H 0.0541 1.0406 0.3818 0.061 Uiso 1 1 calc R
C15_1 C 0.12844(19) 1.06509(14) 0.29180(15) 0.0526(6) Uani 1 1 d .
H15_1 H 0.1002 1.1215 0.2833 0.063 Uiso 1 1 calc R
C16_1 C 0.19671(18) 1.03107(13) 0.24524(13) 0.0447(5) Uani 1 1 d .
H16_1 H 0.2151 1.0647 0.2051 0.054 Uiso 1 1 calc R
C20_1 C 0.20197(16) 0.60832(13) 0.25524(11) 0.0367(5) Uani 1 1 d .
H20A_1 H 0.1683 0.5531 0.2378 0.044 Uiso 1 1 calc R
H20B_1 H 0.1473 0.6449 0.2746 0.044 Uiso 1 1 calc R
C21_1 C 0.29456(15) 0.59273(12) 0.31396(10) 0.0324(4) Uani 1 1 d .
C22_1 C 0.34011(16) 0.66146(13) 0.35703(11) 0.0349(5) Uani 1 1 d .
C23_1 C 0.42841(18) 0.64651(15) 0.40993(12) 0.0459(5) Uani 1 1 d .
H23_1 H 0.4592 0.6925 0.4399 0.055 Uiso 1 1 calc R
C24_1 C 0.47100(18) 0.56423(16) 0.41859(13) 0.0515(6) Uani 1 1 d .
H24_1 H 0.5316 0.5542 0.4544 0.062 Uiso 1 1 calc R
C25_1 C 0.42694(18) 0.49710(15) 0.37628(13) 0.0481(6) Uani 1 1 d .
H25_1 H 0.4570 0.4410 0.3828 0.058 Uiso 1 1 calc R
C26_1 C 0.33851(17) 0.51095(13) 0.32405(11) 0.0395(5) Uani 1 1 d .
H26_1 H 0.3078 0.4642 0.2950 0.047 Uiso 1 1 calc R
C1_2 C 0.24758(16) 0.30299(13) 0.40043(11) 0.0361(5) Uani 1 1 d .
C2_2 C 0.30061(16) 0.24191(14) 0.38901(11) 0.0391(5) Uani 1 1 d .
C3_2 C 0.17103(18) 0.31269(14) 0.13106(11) 0.0424(5) Uani 1 1 d .
C4_2 C 0.09403(17) 0.29785(13) 0.18797(11) 0.0384(5) Uani 1 1 d .
O4_2 O 0.02411(13) 0.24489(10) 0.18288(9) 0.0540(4) Uani 1 1 d .
O5_2 O 0.11457(11) 0.35290(9) 0.24486(7) 0.0394(3) Uani 1 1 d .
C6_2 C 0.28423(19) 0.31468(14) 0.17147(12) 0.0456(5) Uani 1 1 d .
O6_2 O 0.34879(16) 0.36939(13) 0.16465(12) 0.0814(6) Uani 1 1 d .
O7_2 O 0.30481(11) 0.24618(10) 0.21534(8) 0.0437(4) Uani 1 1 d .
C8_2 C 0.1444(2) 0.39863(16) 0.09138(14) 0.0617(7) Uani 1 1 d .
H8A_2 H 0.0711 0.3966 0.0656 0.093 Uiso 1 1 calc R
H8B_2 H 0.1947 0.4087 0.0553 0.093 Uiso 1 1 calc R
H8C_2 H 0.1504 0.4455 0.1278 0.093 Uiso 1 1 calc R
C9_2 C 0.1624(2) 0.23835(16) 0.07548(12) 0.0545(6) Uani 1 1 d .
H9A_2 H 0.0895 0.2361 0.0491 0.082 Uiso 1 1 calc R
H9B_2 H 0.1787 0.1839 0.1019 0.082 Uiso 1 1 calc R
H9C_2 H 0.2136 0.2473 0.0398 0.082 Uiso 1 1 calc R
C10_2 C 0.04891(16) 0.34136(14) 0.30477(11) 0.0386(5) Uani 1 1 d .
H10A_2 H 0.0520 0.2807 0.3218 0.046 Uiso 1 1 calc R
H10B_2 H -0.0267 0.3562 0.2875 0.046 Uiso 1 1 calc R
C11_2 C 0.09328(15) 0.40002(13) 0.36659(10) 0.0336(4) Uani 1 1 d .
C12_2 C 0.18691(15) 0.37892(12) 0.41352(10) 0.0318(4) Uani 1 1 d .
C13_2 C 0.22349(16) 0.43340(13) 0.47226(11) 0.0363(5) Uani 1 1 d .
H13_2 H 0.2856 0.4182 0.5050 0.044 Uiso 1 1 calc R
C14_2 C 0.17046(18) 0.50909(14) 0.48338(12) 0.0448(5) Uani 1 1 d .
H14_2 H 0.1960 0.5458 0.5236 0.054 Uiso 1 1 calc R
C15_2 C 0.08028(19) 0.53138(15) 0.43605(13) 0.0515(6) Uani 1 1 d .
H15_2 H 0.0445 0.5842 0.4428 0.062 Uiso 1 1 calc R
C16_2 C 0.04200(17) 0.47679(14) 0.37871(12) 0.0444(5) Uani 1 1 d .
H16_2 H -0.0209 0.4922 0.3469 0.053 Uiso 1 1 calc R
C20_2 C 0.41055(16) 0.24407(16) 0.25903(13) 0.0480(6) Uani 1 1 d .
H20A_2 H 0.4226 0.2976 0.2885 0.058 Uiso 1 1 calc R
H20B_2 H 0.4668 0.2398 0.2258 0.058 Uiso 1 1 calc R
C21_2 C 0.41545(15) 0.16793(14) 0.30908(12) 0.0421(5) Uani 1 1 d .
C22_2 C 0.36345(16) 0.16832(13) 0.37293(12) 0.0406(5) Uani 1 1 d .
C23_2 C 0.37129(18) 0.09717(15) 0.41974(14) 0.0524(6) Uani 1 1 d .
H23_2 H 0.3367 0.0975 0.4632 0.063 Uiso 1 1 calc R
C24_2 C 0.4299(2) 0.02559(16) 0.40266(18) 0.0651(8) Uani 1 1 d .
H24_2 H 0.4352 -0.0233 0.4343 0.078 Uiso 1 1 calc R
C25_2 C 0.48042(19) 0.02559(18) 0.33966(18) 0.0667(8) Uani 1 1 d .
H25_2 H 0.5206 -0.0234 0.3282 0.080 Uiso 1 1 calc R
C26_2 C 0.47304(17) 0.09582(17) 0.29353(16) 0.0562(7) Uani 1 1 d .
H26_2 H 0.5080 0.0949 0.2503 0.067 Uiso 1 1 calc R

loop_
_atom_site_aniso_label
_atom_site_aniso_U_11
_atom_site_aniso_U_22
_atom_site_aniso_U_33
_atom_site_aniso_U_23
_atom_site_aniso_U_13
_atom_site_aniso_U_12
C1_1 0.0380(11) 0.0402(12) 0.0335(10) -0.0031(9) 0.0032(9) 0.0000(10)
C2_1 0.0412(12) 0.0373(12) 0.0329(11) -0.0014(9) 0.0042(9) 0.0037(9)
C3_1 0.0347(11) 0.0334(10) 0.0276(10) 0.0025(8) -0.0017(8) 0.0013(8)
C4_1 0.0365(11) 0.0351(11) 0.0297(10) 0.0082(9) 0.0027(8) -0.0009(9)
O4_1 0.0380(9) 0.0582(10) 0.0616(10) -0.0067(8) 0.0143(8) -0.0108(7)
O5_1 0.0340(7) 0.0374(8) 0.0387(8) -0.0067(6) 0.0035(6) -0.0076(6)
C6_1 0.0326(11) 0.0294(10) 0.0338(10) -0.0022(8) -0.0013(8) -0.0017(8)
O6_1 0.0342(8) 0.0627(10) 0.0543(9) 0.0128(8) -0.0051(7) -0.0125(7)
O7_1 0.0324(7) 0.0445(8) 0.0306(7) 0.0101(6) 0.0030(6) -0.0036(6)
C8_1 0.0505(13) 0.0417(12) 0.0353(11) 0.0007(9) 0.0050(10) 0.0061(10)
C9_1 0.0483(13) 0.0399(12) 0.0352(11) 0.0028(9) -0.0071(9) 0.0033(10)
C10_1 0.0372(11) 0.0388(12) 0.0450(12) -0.0038(10) 0.0015(9) -0.0114(9)
C11_1 0.0336(11) 0.0311(11) 0.0424(11) -0.0042(9) -0.0060(9) -0.0069(9)
C12_1 0.0360(11) 0.0307(10) 0.0398(11) -0.0046(9) -0.0013(9) 0.0008(9)
C13_1 0.0450(13) 0.0425(13) 0.0495(13) -0.0054(10) 0.0056(10) 0.0038(10)
C14_1 0.0455(13) 0.0437(13) 0.0633(15) -0.0126(12) 0.0031(12) 0.0074(11)
C15_1 0.0503(14) 0.0305(12) 0.0722(17) -0.0098(12) -0.0106(12) 0.0068(10)
C16_1 0.0488(13) 0.0315(11) 0.0494(13) 0.0012(10) -0.0102(10) -0.0072(10)
C20_1 0.0375(11) 0.0384(11) 0.0354(11) 0.0082(9) 0.0087(9) -0.0049(9)
C21_1 0.0335(11) 0.0341(11) 0.0313(10) 0.0078(8) 0.0108(8) -0.0002(8)
C22_1 0.0383(11) 0.0365(11) 0.0307(10) 0.0066(9) 0.0079(8) 0.0048(9)
C23_1 0.0484(13) 0.0495(13) 0.0377(12) 0.0060(10) -0.0019(10) 0.0001(11)
C24_1 0.0406(13) 0.0609(16) 0.0510(14) 0.0229(12) -0.0014(11) 0.0061(11)
C25_1 0.0473(13) 0.0419(13) 0.0574(14) 0.0196(11) 0.0161(11) 0.0108(11)
C26_1 0.0476(13) 0.0344(11) 0.0394(11) 0.0083(9) 0.0167(10) -0.0003(9)
C1_2 0.0378(11) 0.0392(12) 0.0328(10) 0.0006(9) 0.0106(9) 0.0035(9)
C2_2 0.0353(11) 0.0435(12) 0.0400(11) -0.0016(10) 0.0109(9) 0.0027(10)
C3_2 0.0539(14) 0.0414(12) 0.0339(11) -0.0055(9) 0.0131(10) -0.0045(10)
C4_2 0.0439(12) 0.0379(11) 0.0329(11) -0.0022(9) 0.0031(9) -0.0009(10)
O4_2 0.0605(10) 0.0554(10) 0.0473(9) -0.0121(8) 0.0111(8) -0.0211(9)
O5_2 0.0452(8) 0.0418(8) 0.0332(7) -0.0077(6) 0.0120(6) -0.0080(7)
C6_2 0.0574(14) 0.0420(13) 0.0414(12) -0.0067(10) 0.0211(11) -0.0128(11)
O6_2 0.0736(13) 0.0739(13) 0.0967(15) 0.0172(11) 0.0110(11) -0.0397(11)
O7_2 0.0370(8) 0.0502(9) 0.0449(8) -0.0062(7) 0.0097(7) -0.0115(7)
C8_2 0.0829(19) 0.0568(15) 0.0500(14) 0.0114(12) 0.0266(13) 0.0030(14)
C9_2 0.0657(16) 0.0609(15) 0.0382(12) -0.0176(11) 0.0123(11) -0.0040(13)
C10_2 0.0346(11) 0.0486(13) 0.0345(11) -0.0044(9) 0.0117(9) -0.0045(9)
C11_2 0.0317(10) 0.0376(11) 0.0332(10) 0.0002(9) 0.0112(8) -0.0005(9)
C12_2 0.0332(11) 0.0334(10) 0.0311(10) 0.0026(8) 0.0130(8) 0.0011(8)
C13_2 0.0346(11) 0.0409(12) 0.0334(10) 0.0022(9) 0.0046(8) -0.0004(9)
C14_2 0.0513(14) 0.0402(12) 0.0429(12) -0.0116(10) 0.0055(10) -0.0004(10)
C15_2 0.0554(15) 0.0427(13) 0.0562(14) -0.0110(11) 0.0067(12) 0.0128(11)
C16_2 0.0371(12) 0.0495(13) 0.0456(12) -0.0034(11) 0.0017(10) 0.0117(10)
C20_2 0.0308(11) 0.0630(15) 0.0522(13) -0.0132(12) 0.0130(10) -0.0099(11)
C21_2 0.0235(10) 0.0473(13) 0.0549(13) -0.0187(11) 0.0033(9) -0.0005(9)
C22_2 0.0307(11) 0.0388(12) 0.0520(13) -0.0080(10) 0.0034(9) 0.0027(9)
C23_2 0.0422(13) 0.0471(14) 0.0663(16) 0.0007(12) 0.0012(12) 0.0060(11)
C24_2 0.0493(15) 0.0416(14) 0.096(2) -0.0044(14) -0.0229(15) 0.0055(12)
C25_2 0.0355(13) 0.0542(16) 0.105(2) -0.0389(17) -0.0140(14) 0.0139(12)
C26_2 0.0295(12) 0.0612(16) 0.0763(17) -0.0328(14) -0.0001(11) 0.0052(11)

loop_
_atom_type_symbol
_atom_type_description
_atom_type_scat_dispersion_real
_atom_type_scat_dispersion_imag
_atom_type_scat_source
C C 0.0033 0.0016 'International Tables Vol C Tables 4.2.6.8 and 6.1.1.4'
H H 0.0000 0.0000 'International Tables Vol C Tables 4.2.6.8 and 6.1.1.4'
O O 0.0106 0.0060 'International Tables Vol C Tables 4.2.6.8 and 6.1.1.4'

loop_
_geom_angle_atom_site_label_1
_geom_angle_atom_site_label_2
_geom_angle_atom_site_label_3
_geom_angle
C2_1 C1_1 C12_1 179.1(2)
C1_1 C2_1 C22_1 176.9(2)
C6_1 C3_1 C4_1 109.48(15)
C6_1 C3_1 C8_1 108.98(16)
C4_1 C3_1 C8_1 109.75(17)
C6_1 C3_1 C9_1 109.08(16)
C4_1 C3_1 C9_1 108.72(16)
C8_1 C3_1 C9_1 110.81(16)
O4_1 C4_1 O5_1 123.47(19)
O4_1 C4_1 C3_1 125.39(19)
O5_1 C4_1 C3_1 111.12(16)
C4_1 O5_1 C10_1 115.80(15)
O6_1 C6_1 O7_1 123.85(18)
O6_1 C6_1 C3_1 125.63(18)
O7_1 C6_1 C3_1 110.51(16)
C6_1 O7_1 C20_1 116.55(15)
C3_1 C8_1 H8A_1 109.5
C3_1 C8_1 H8B_1 109.5
H8A_1 C8_1 H8B_1 109.5
C3_1 C8_1 H8C_1 109.5
H8A_1 C8_1 H8C_1 109.5
H8B_1 C8_1 H8C_1 109.5
C3_1 C9_1 H9A_1 109.5
C3_1 C9_1 H9B_1 109.5
H9A_1 C9_1 H9B_1 109.5
C3_1 C9_1 H9C_1 109.5
H9A_1 C9_1 H9C_1 109.5
H9B_1 C9_1 H9C_1 109.5
O5_1 C10_1 C11_1 107.36(15)
O5_1 C10_1 H10A_1 110.2
C11_1 C10_1 H10A_1 110.2
O5_1 C10_1 H10B_1 110.2
C11_1 C10_1 H10B_1 110.2
H10A_1 C10_1 H10B_1 108.5
C16_1 C11_1 C12_1 118.4(2)
C16_1 C11_1 C10_1 121.0(2)
C12_1 C11_1 C10_1 120.59(18)
C13_1 C12_1 C11_1 119.58(19)
C13_1 C12_1 C1_1 120.09(19)
C11_1 C12_1 C1_1 120.33(18)
C14_1 C13_1 C12_1 120.9(2)
C14_1 C13_1 H13_1 119.6
C12_1 C13_1 H13_1 119.6
C15_1 C14_1 C13_1 119.8(2)
C15_1 C14_1 H14_1 120.1
C13_1 C14_1 H14_1 120.1
C14_1 C15_1 C16_1 120.1(2)
C14_1 C15_1 H15_1 119.9
C16_1 C15_1 H15_1 119.9
C15_1 C16_1 C11_1 121.1(2)
C15_1 C16_1 H16_1 119.4
C11_1 C16_1 H16_1 119.4
O7_1 C20_1 C21_1 105.65(15)
O7_1 C20_1 H20A_1 110.6
C21_1 C20_1 H20A_1 110.6
O7_1 C20_1 H20B_1 110.6
C21_1 C20_1 H20B_1 110.6
H20A_1 C20_1 H20B_1 108.7
C26_1 C21_1 C22_1 119.62(18)
C26_1 C21_1 C20_1 120.22(19)
C22_1 C21_1 C20_1 120.11(17)
C23_1 C22_1 C21_1 119.51(19)
C23_1 C22_1 C2_1 120.68(19)
C21_1 C22_1 C2_1 119.80(18)
C24_1 C23_1 C22_1 119.6(2)
C24_1 C23_1 H23_1 120.2
C22_1 C23_1 H23_1 120.2
C25_1 C24_1 C23_1 120.9(2)
C25_1 C24_1 H24_1 119.5
C23_1 C24_1 H24_1 119.5
C24_1 C25_1 C26_1 120.0(2)
C24_1 C25_1 H25_1 120.0
C26_1 C25_1 H25_1 120.0
C25_1 C26_1 C21_1 120.3(2)
C25_1 C26_1 H26_1 119.8
C21_1 C26_1 H26_1 119.8
C2_2 C1_2 C12_2 177.7(2)
C1_2 C2_2 C22_2 178.3(2)
C6_2 C3_2 C4_2 108.23(17)
C6_2 C3_2 C9_2 108.58(19)
C4_2 C3_2 C9_2 109.77(18)
C6_2 C3_2 C8_2 110.23(19)
C4_2 C3_2 C8_2 109.39(18)
C9_2 C3_2 C8_2 110.61(19)
O4_2 C4_2 O5_2 124.28(19)
O4_2 C4_2 C3_2 125.13(19)
O5_2 C4_2 C3_2 110.59(17)
C4_2 O5_2 C10_2 115.23(15)
O6_2 C6_2 O7_2 123.1(2)
O6_2 C6_2 C3_2 125.0(2)
O7_2 C6_2 C3_2 111.84(18)
C6_2 O7_2 C20_2 115.92(17)
C3_2 C8_2 H8A_2 109.5
C3_2 C8_2 H8B_2 109.5
H8A_2 C8_2 H8B_2 109.5
C3_2 C8_2 H8C_2 109.5
H8A_2 C8_2 H8C_2 109.5
H8B_2 C8_2 H8C_2 109.5
C3_2 C9_2 H9A_2 109.5
C3_2 C9_2 H9B_2 109.5
H9A_2 C9_2 H9B_2 109.5
C3_2 C9_2 H9C_2 109.5
H9A_2 C9_2 H9C_2 109.5
H9B_2 C9_2 H9C_2 109.5
O5_2 C10_2 C11_2 107.08(15)
O5_2 C10_2 H10A_2 110.3
C11_2 C10_2 H10A_2 110.3
O5_2 C10_2 H10B_2 110.3
C11_2 C10_2 H10B_2 110.3
H10A_2 C10_2 H10B_2 108.6
C16_2 C11_2 C12_2 118.41(18)
C16_2 C11_2 C10_2 120.34(18)
C12_2 C11_2 C10_2 121.25(18)
C13_2 C12_2 C11_2 119.65(18)
C13_2 C12_2 C1_2 119.52(18)
C11_2 C12_2 C1_2 120.80(18)
C14_2 C13_2 C12_2 120.70(19)
C14_2 C13_2 H13_2 119.6
C12_2 C13_2 H13_2 119.6
C15_2 C14_2 C13_2 119.8(2)
C15_2 C14_2 H14_2 120.1
C13_2 C14_2 H14_2 120.1
C14_2 C15_2 C16_2 119.9(2)
C14_2 C15_2 H15_2 120.1
C16_2 C15_2 H15_2 120.1
C15_2 C16_2 C11_2 121.5(2)
C15_2 C16_2 H16_2 119.2
C11_2 C16_2 H16_2 119.2
O7_2 C20_2 C21_2 108.34(17)
O7_2 C20_2 H20A_2 110.0
C21_2 C20_2 H20A_2 110.0
O7_2 C20_2 H20B_2 110.0
C21_2 C20_2 H20B_2 110.0
H20A_2 C20_2 H20B_2 108.4
C26_2 C21_2 C22_2 119.0(2)
C26_2 C21_2 C20_2 120.0(2)
C22_2 C21_2 C20_2 121.03(19)
C23_2 C22_2 C21_2 119.9(2)
C23_2 C22_2 C2_2 120.2(2)
C21_2 C22_2 C2_2 119.8(2)
C24_2 C23_2 C22_2 119.7(2)
C24_2 C23_2 H23_2 120.1
C22_2 C23_2 H23_2 120.1
C25_2 C24_2 C23_2 120.0(3)
C25_2 C24_2 H24_2 120.0
C23_2 C24_2 H24_2 120.0
C26_2 C25_2 C24_2 120.4(2)
C26_2 C25_2 H25_2 119.8
C24_2 C25_2 H25_2 119.8
C25_2 C26_2 C21_2 121.0(3)
C25_2 C26_2 H26_2 119.5
C21_2 C26_2 H26_2 119.5

loop_
_geom_bond_atom_site_label_1
_geom_bond_atom_site_label_2
_geom_bond_distance
C1_1 C2_1 1.195(3)
C1_1 C12_1 1.439(3)
C2_1 C22_1 1.442(3)
C3_1 C6_1 1.520(3)
C3_1 C4_1 1.524(3)
C3_1 C8_1 1.531(3)
C3_1 C9_1 1.539(3)
C4_1 O4_1 1.199(2)
C4_1 O5_1 1.344(2)
O5_1 C10_1 1.457(2)
C6_1 O6_1 1.201(2)
C6_1 O7_1 1.332(2)
O7_1 C20_1 1.464(2)
C8_1 H8A_1 0.9800
C8_1 H8B_1 0.9800
C8_1 H8C_1 0.9800
C9_1 H9A_1 0.9800
C9_1 H9B_1 0.9800
C9_1 H9C_1 0.9800
C10_1 C11_1 1.494(3)
C10_1 H10A_1 0.9900
C10_1 H10B_1 0.9900
C11_1 C16_1 1.390(3)
C11_1 C12_1 1.402(3)
C12_1 C13_1 1.392(3)
C13_1 C14_1 1.378(3)
C13_1 H13_1 0.9500
C14_1 C15_1 1.371(3)
C14_1 H14_1 0.9500
C15_1 C16_1 1.386(3)
C15_1 H15_1 0.9500
C16_1 H16_1 0.9500
C20_1 C21_1 1.496(3)
C20_1 H20A_1 0.9900
C20_1 H20B_1 0.9900
C21_1 C26_1 1.387(3)
C21_1 C22_1 1.402(3)
C22_1 C23_1 1.393(3)
C23_1 C24_1 1.386(3)
C23_1 H23_1 0.9500
C24_1 C25_1 1.370(3)
C24_1 H24_1 0.9500
C25_1 C26_1 1.385(3)
C25_1 H25_1 0.9500
C26_1 H26_1 0.9500
C1_2 C2_2 1.192(3)
C1_2 C12_2 1.440(3)
C2_2 C22_2 1.440(3)
C3_2 C6_2 1.517(3)
C3_2 C4_2 1.523(3)
C3_2 C9_2 1.529(3)
C3_2 C8_2 1.533(3)
C4_2 O4_2 1.199(2)
C4_2 O5_2 1.341(2)
O5_2 C10_2 1.460(2)
C6_2 O6_2 1.192(3)
C6_2 O7_2 1.335(3)
O7_2 C20_2 1.460(3)
C8_2 H8A_2 0.9800
C8_2 H8B_2 0.9800
C8_2 H8C_2 0.9800
C9_2 H9A_2 0.9800
C9_2 H9B_2 0.9800
C9_2 H9C_2 0.9800
C10_2 C11_2 1.498(3)
C10_2 H10A_2 0.9900
C10_2 H10B_2 0.9900
C11_2 C16_2 1.386(3)
C11_2 C12_2 1.403(3)
C12_2 C13_2 1.394(3)
C13_2 C14_2 1.378(3)
C13_2 H13_2 0.9500
C14_2 C15_2 1.378(3)
C14_2 H14_2 0.9500
C15_2 C16_2 1.382(3)
C15_2 H15_2 0.9500
C16_2 H16_2 0.9500
C20_2 C21_2 1.488(3)
C20_2 H20A_2 0.9900
C20_2 H20B_2 0.9900
C21_2 C26_2 1.382(3)
C21_2 C22_2 1.404(3)
C22_2 C23_2 1.390(3)
C23_2 C24_2 1.390(3)
C23_2 H23_2 0.9500
C24_2 C25_2 1.380(4)
C24_2 H24_2 0.9500
C25_2 C26_2 1.371(4)
C25_2 H25_2 0.9500
C26_2 H26_2 0.9500

loop_
_geom_torsion_atom_site_label_1
_geom_torsion_atom_site_label_2
_geom_torsion_atom_site_label_3
_geom_torsion_atom_site_label_4
_geom_torsion
C12_1 C1_1 C2_1 C22_1 -131(12)
C6_1 C3_1 C4_1 O4_1 133.5(2)
C8_1 C3_1 C4_1 O4_1 14.0(3)
C9_1 C3_1 C4_1 O4_1 -107.4(2)
C6_1 C3_1 C4_1 O5_1 -48.0(2)
C8_1 C3_1 C4_1 O5_1 -167.58(15)
C9_1 C3_1 C4_1 O5_1 71.1(2)
O4_1 C4_1 O5_1 C10_1 -5.4(3)
C3_1 C4_1 O5_1 C10_1 176.14(15)
C4_1 C3_1 C6_1 O6_1 128.5(2)
C8_1 C3_1 C6_1 O6_1 -111.5(2)
C9_1 C3_1 C6_1 O6_1 9.6(3)
C4_1 C3_1 C6_1 O7_1 -53.0(2)
C8_1 C3_1 C6_1 O7_1 67.1(2)
C9_1 C3_1 C6_1 O7_1 -171.81(15)
O6_1 C6_1 O7_1 C20_1 -2.8(3)
C3_1 C6_1 O7_1 C20_1 178.61(15)
C4_1 O5_1 C10_1 C11_1 -172.37(16)
O5_1 C10_1 C11_1 C16_1 -109.0(2)
O5_1 C10_1 C11_1 C12_1 71.0(2)
C16_1 C11_1 C12_1 C13_1 2.1(3)
C10_1 C11_1 C12_1 C13_1 -177.91(19)
C16_1 C11_1 C12_1 C1_1 -177.41(18)
C10_1 C11_1 C12_1 C1_1 2.6(3)
C2_1 C1_1 C12_1 C13_1 -119(14)
C2_1 C1_1 C12_1 C11_1 61(14)
C11_1 C12_1 C13_1 C14_1 -1.2(3)
C1_1 C12_1 C13_1 C14_1 178.3(2)
C12_1 C13_1 C14_1 C15_1 -0.2(3)
C13_1 C14_1 C15_1 C16_1 0.7(3)
C14_1 C15_1 C16_1 C11_1 0.3(3)
C12_1 C11_1 C16_1 C15_1 -1.7(3)
C10_1 C11_1 C16_1 C15_1 178.31(19)
C6_1 O7_1 C20_1 C21_1 -175.84(16)
O7_1 C20_1 C21_1 C26_1 -104.11(19)
O7_1 C20_1 C21_1 C22_1 73.3(2)
C26_1 C21_1 C22_1 C23_1 -0.6(3)
C20_1 C21_1 C22_1 C23_1 -178.01(18)
C26_1 C21_1 C22_1 C2_1 178.01(18)
C20_1 C21_1 C22_1 C2_1 0.6(3)
C1_1 C2_1 C22_1 C23_1 170(4)
C1_1 C2_1 C22_1 C21_1 -8(4)
C21_1 C22_1 C23_1 C24_1 0.9(3)
C2_1 C22_1 C23_1 C24_1 -177.7(2)
C22_1 C23_1 C24_1 C25_1 -0.6(3)
C23_1 C24_1 C25_1 C26_1 -0.1(3)
C24_1 C25_1 C26_1 C21_1 0.4(3)
C22_1 C21_1 C26_1 C25_1 -0.1(3)
C20_1 C21_1 C26_1 C25_1 177.35(18)
C12_2 C1_2 C2_2 C22_2 -85(10)
C6_2 C3_2 C4_2 O4_2 -130.6(2)
C9_2 C3_2 C4_2 O4_2 -12.3(3)
C8_2 C3_2 C4_2 O4_2 109.3(3)
C6_2 C3_2 C4_2 O5_2 49.9(2)
C9_2 C3_2 C4_2 O5_2 168.20(18)
C8_2 C3_2 C4_2 O5_2 -70.3(2)
O4_2 C4_2 O5_2 C10_2 3.5(3)
C3_2 C4_2 O5_2 C10_2 -176.92(17)
C4_2 C3_2 C6_2 O6_2 -130.0(2)
C9_2 C3_2 C6_2 O6_2 110.9(3)
C8_2 C3_2 C6_2 O6_2 -10.4(3)
C4_2 C3_2 C6_2 O7_2 51.3(2)
C9_2 C3_2 C6_2 O7_2 -67.8(2)
C8_2 C3_2 C6_2 O7_2 170.85(17)
O6_2 C6_2 O7_2 C20_2 3.7(3)
C3_2 C6_2 O7_2 C20_2 -177.55(16)
C4_2 O5_2 C10_2 C11_2 172.59(17)
O5_2 C10_2 C11_2 C16_2 102.9(2)
O5_2 C10_2 C11_2 C12_2 -77.2(2)
C16_2 C11_2 C12_2 C13_2 2.4(3)
C10_2 C11_2 C12_2 C13_2 -177.46(17)
C16_2 C11_2 C12_2 C1_2 -175.70(18)
C10_2 C11_2 C12_2 C1_2 4.4(3)
C2_2 C1_2 C12_2 C13_2 -66(6)
C2_2 C1_2 C12_2 C11_2 112(6)
C11_2 C12_2 C13_2 C14_2 -2.0(3)
C1_2 C12_2 C13_2 C14_2 176.14(19)
C12_2 C13_2 C14_2 C15_2 0.0(3)
C13_2 C14_2 C15_2 C16_2 1.5(4)
C14_2 C15_2 C16_2 C11_2 -1.1(4)
C12_2 C11_2 C16_2 C15_2 -0.9(3)
C10_2 C11_2 C16_2 C15_2 179.0(2)
C6_2 O7_2 C20_2 C21_2 174.99(17)
O7_2 C20_2 C21_2 C26_2 105.1(2)
O7_2 C20_2 C21_2 C22_2 -75.7(2)
C26_2 C21_2 C22_2 C23_2 0.6(3)
C20_2 C21_2 C22_2 C23_2 -178.5(2)
C26_2 C21_2 C22_2 C2_2 -178.29(19)
C20_2 C21_2 C22_2 C2_2 2.6(3)
C1_2 C2_2 C22_2 C23_2 -139(8)
C1_2 C2_2 C22_2 C21_2 40(8)
C21_2 C22_2 C23_2 C24_2 -0.6(3)
C2_2 C22_2 C23_2 C24_2 178.3(2)
C22_2 C23_2 C24_2 C25_2 0.3(4)
C23_2 C24_2 C25_2 C26_2 -0.1(4)
C24_2 C25_2 C26_2 C21_2 0.2(4)
C22_2 C21_2 C26_2 C25_2 -0.4(3)
C20_2 C21_2 C26_2 C25_2 178.7(2)
